data_4123972
loop_
_publ_author_name
'Vij, A.'
'Wilson, W.W.'
'Vij, V.'
'Sheehy, J.A.'
'Tham, F.S.'
'Christe, K.O.'

_publ_section_title
;
 Polynitrogen chemistry. Synthesis, characterization, and crystal
 structure of surprisingly stable fluoroantimonate salts of (N5)(+)
;
_journal_name_full 'Journal of the American Chemical Society'
_journal_page_first 6308
_journal_page_last 6313
_journal_volume 123
_journal_year 2001
_chemical_formula_sum 'F11 N5 Sb2'
_chemical_name_systematic '(N5) (Sb2 F11)'
_space_group_IT_number 15
_symmetry_space_group_name_Hall '-C 2yc'
_symmetry_space_group_name_H-M 'C 1 2/c 1'
_cell_angle_alpha 90
_cell_angle_beta 104.715
_cell_angle_gamma 90
_cell_formula_units_Z 8
_cell_length_a 10.913
_cell_length_b 12.654
_cell_length_c 16.675
_cell_volume 2227.177
_citation_journal_id_ASTM JACSAT
_cod_data_source_file Vij_JACSAT_2001_1117.cif
_cod_data_source_block F11N5Sb2
_cod_database_code 4123972

loop_
_symmetry_equiv_pos_as_xyz
x,y,z
-x,y,-z+1/2
-x,-y,-z
x,-y,z-1/2
x+1/2,y+1/2,z
-x+1/2,y+1/2,-z+1/2
-x+1/2,-y+1/2,-z
x+1/2,-y+1/2,z-1/2

loop_
_atom_site_label
_atom_site_type_symbol
_atom_site_fract_x
_atom_site_fract_y
_atom_site_fract_z
_atom_site_occupancy
_atom_site_U_iso_or_equiv
Sb1 Sb+5 0.2327 0.5268 0.5963 1 0.0
F8 F-1 0.234 0.2672 0.7217 1 0.0
F7 F-1 -0.0017 0.3062 0.6548 1 0.0
F2 F-1 0.3187 0.4839 0.7017 1 0.0
N5 N 0.1369 0.4828 0.8136 1 0.0
N4 N 0.2229 0.4376 0.8441 1 0.0
F9 F-1 0.2592 0.1837 0.5844 1 0.0
F11 F-1 0.0854 0.1003 0.6539 1 0.0
F1 F-1 0.093 0.5546 0.6373 1 0.0
F6 F-1 0.1691 0.3755 0.5813 1 0.0
Sb2 Sb+5 0.1229 0.2343 0.6199 1 0.0
F5 F-1 0.2906 0.6638 0.6101 1 0.0
F10 F-1 0.019 0.2218 0.5142 1 0.0
F3 F-1 0.3652 0.4765 0.5561 1 0.0
N3 N 0.3138 0.3881 0.8954 1 0.0
F4 F-1 0.1368 0.5453 0.4889 1 0.0
N1 N 0.475 0.3132 0.8389 1 0.0
N2 N 0.3965 0.3518 0.8581 1 0.0
